data_2000831
loop_
_publ_author_name
'Yasui, M.'
'Tsuchiya, T.'
'Iwasaki, F.'
'Nakayama, J.'

_publ_section_title
;Structure of
 2,3,-di-<i>tert</i>-butyl-5,6,7,8-<i>endo</i>-tetrakis(hydroxymethyl)bicyclo[2.2.2]oct-2-ene
;
_journal_issue 6
_journal_name_full 'Acta Crystallographica Section C'
_journal_page_first 1065
_journal_page_last 1068
_journal_paper_doi 10.1107/S010827019101301X
_journal_volume 48
_journal_year 1992
_chemical_formula_moiety 'C20 H36 O4'
_chemical_formula_sum 'C20 H36 O4'
_chemical_formula_weight 340.5
_symmetry_cell_setting orthorhombic
_symmetry_space_group_name_H-M 'P b c a'
_cell_angle_alpha 90
_cell_angle_beta 90
_cell_angle_gamma 90
_cell_formula_units_Z 8
_cell_length_a 29.056(9)
_cell_length_b 13.127(3)
_cell_length_c 10.068(2)
_cell_volume 3840.1(17)
_diffrn_radiation_type Mo
_diffrn_radiation_wavelength 0.71069
_exptl_absorpt_coefficient_mu 0.075
_exptl_crystal_density_diffrn 1.178
_exptl_crystal_density_meas 1.174
_exptl_crystal_F_000 1504
_cod_data_source_file as0535.cif
_cod_data_source_block as0535a
_cod_original_cell_volume 3840(2)
_cod_database_code 2000831

loop_
_atom_site_label
_atom_site_fract_x
_atom_site_fract_y
_atom_site_fract_z
C(1) .17080(10) -.0661(3) .2801(3)
C(2) .12010(10) -.0355(3) .2658(3)
C(3) .11540(10) .0619(3) .2225(3)
C(4) .16180(10) .1063(3) .1762(3)
C(5) .19810(10) .1135(3) .2895(3)
C(6) .19590(10) .0130(3) .3700(4)
C(7) .19630(10) -.0642(3) .1441(3)
C(8) .18260(10) .0339(3) .0706(3)
C(20) .08400(10) -.1176(3) .3054(4)
C(21) .0705(2) -.1096(5) .4545(5)
C(22) .0418(2) -.1181(4) .2167(7)
C(23) .1036(2) -.2265(4) .2930(6)
C(30) .07270(10) .1344(3) .2107(4)
C(31) .0876(2) .2467(4) .2005(6)
C(32) .0422(2) .1284(4) .3356(5)
C(33) .0441(2) .1154(4) .0844(5)
C(50) .19590(10) .2121(3) .3688(4)
C(60) .17400(10) .0236(3) .5065(4)
C(70) .19090(10) -.1611(3) .0635(4)
C(80) .15070(10) .0230(3) -.0496(4)
O(5) .20570(10) .2982(2) .2843(3)
O(6) .17930(10) -.0696(2) .5783(2)
O(7) .21580(10) -.2406(2) .1289(3)
O(8) .17640(10) .0050(2) -.1696(3)
H(1) .1750(10) -.139(2) .322(3)
H(211) .044(2) -.171(4) .468(5)
H(212) .099(2) -.131(4) .507(5)
H(213) .058(2) -.059(4) .474(5)
H(221) .021(2) -.164(3) .250(5)
H(222) .056(2) -.154(4) .133(6)
H(223) .026(2) -.063(5) .211(6)
H(231) .0800(10) -.277(3) .312(5)
H(232) .119(2) -.245(5) .211(6)
H(233) .124(2) -.233(4) .361(5)
H(311) .099(2) .251(5) .123(6)
H(312) .057(2) .295(4) .214(5)
H(313) .108(2) .262(5) .275(6)
H(321) .014(2) .183(4) .324(5)
H(322) .030(2) .048(5) .361(6)
H(323) .058(2) .153(5) .400(6)
H(331) .059(2) .107(6) .018(7)
H(332) .015(2) .171(5) .067(6)
H(333) .023(3) .064(6) .124(7)
H(4) .1570(10) .170(2) .134(3)
H(5) .2310(10) .115(2) .244(3)
H(501) .2190(10) .211(2) .434(3)
H(502) .1620(10) .221(2) .401(3)
H(51) .231(2) .285(3) .243(4)
H(6) .2270(10) -.012(2) .381(3)
H(601) .1900(10) .078(2) .554(3)
H(602) .1400(10) .041(3) .503(3)
H(61) .1670(10) -.067(3) .653(4)
H(7) .2290(10) -.060(2) .164(3)
H(701) .1580(10) -.185(2) .054(3)
H(702) .2040(10) -.151(2) -.020(3)
H(71) .2070(10) -.291(2) .099(3)
H(8) .2100(10) .068(2) .038(3)
H(801) .1310(10) .084(2) -.063(3)
H(802) .1280(10) -.040(2) -.042(3)
H(81) .1850(10) .056(3) -.188(4)

loop_
_geom_bond_atom_site_label_1
_geom_bond_atom_site_label_2
_geom_bond_distance
C(1) C(2) 1.533(5)
C(1) C(6) 1.559(5)
C(1) C(7) 1.558(5)
C(2) C(3) 1.357(5)
C(2) C(20) 1.556(6)
C(3) C(4) 1.541(5)
C(3) C(30) 1.570(5)
C(4) C(5) 1.555(5)
C(4) C(8) 1.549(5)
C(5) C(6) 1.550(5)
C(5) C(50) 1.523(5)
C(6) C(60) 1.521(6)
C(7) C(8) 1.538(5)
C(7) C(70) 1.517(5)
C(8) C(80) 1.530(5)
C(20) C(21) 1.555(7)
C(20) C(22) 1.516(8)
C(20) C(23) 1.543(7)
C(30) C(31) 1.539(8)
C(30) C(32) 1.540(7)
C(30) C(33) 1.540(7)
C(50) O(5) 1.442(5)
C(60) O(6) 1.429(5)
C(70) O(7) 1.430(5)
C(80) O(8) 1.439(5)
C(1) H(1) 1.05(3)
C(4) H(4) 0.95(3)
C(5) H(5) 1.07(3)
C(6) H(6) 0.98(3)
C(7) H(7) 0.97(3)
C(8) H(8) 0.97(3)
C(21) H(211) 1.12(6)
C(21) H(212) 1.03(5)
C(21) H(213) 0.78(6)
C(22) H(221) 0.91(5)
C(22) H(222) 1.05(6)
C(22) H(223) 0.85(6)
C(23) H(231) 0.98(5)
C(23) H(232) 0.97(7)
C(23) H(233) 0.91(5)
C(31) H(311) 0.86(6)
C(31) H(312) 1.10(5)
C(31) H(313) 0.97(6)
C(32) H(321) 1.10(5)
C(32) H(322) 1.14(6)
C(32) H(323) 0.86(6)
C(33) H(331) 0.80(8)
C(33) H(332) 1.12(6)
C(33) H(333) 0.99(7)
C(50) H(501) 0.93(3)
C(50) H(502) 1.04(3)
C(60) H(601) 0.97(3)
C(60) H(602) 1.01(3)
C(70) H(701) 1.02(3)
C(70) H(702) 0.94(3)
C(80) H(801) 1.00(3)
C(80) H(802) 1.06(3)
O(5) H(51) 0.86(4)
O(6) H(61) 0.83(4)
O(7) H(71) 0.77(3)
O(8) H(81) 0.74(4)
